data_7155430
loop_
_publ_author_name
'Icelo-\'Avila, Estefan\'ia'
'Amador-S\'anchez, Yoarhy A'
'Polindara-Garc\'ia, Luis A'
'Miranda, Luis D.'

_publ_section_title
;
 Synthesis of 6-methyl-3,4-dihydropyrazinones using an Ugi 4-CR/allenamide
 cycloisomerization protocol.
;
_journal_issue 2
_journal_name_full 'Organic &amp; biomolecular chemistry'
_journal_page_first 360
_journal_page_last 372
_journal_paper_doi 10.1039/c6ob02266a
_journal_volume 15
_journal_year 2017
_chemical_formula_sum 'C22 H22 N2 O2'
_chemical_formula_weight 346.41
_chemical_melting_point 202.5(15)
_chemical_name_systematic '2-Benzyl-4-isopropyl-1-methylpyrazino[2,1-a]isoindole-3,6(2H,4H)-dione '
_space_group_crystal_system monoclinic
_space_group_IT_number 14
_space_group_name_Hall '-P 2yn'
_space_group_name_H-M_alt 'P 1 21/n 1'
_symmetry_space_group_name_Hall '-P 2yn'
_symmetry_space_group_name_H-M 'P 1 21/n 1'
_atom_sites_solution_hydrogens geom
_audit_creation_method SHELXL-2014/7
_audit_update_record
;
2016-07-26 deposited with the CCDC.
2016-11-24 downloaded from the CCDC.
;
_cell_angle_alpha 90
_cell_angle_beta 115.0190(10)
_cell_angle_gamma 90
_cell_formula_units_Z 4
_cell_length_a 14.0741(5)
_cell_length_b 8.4735(3)
_cell_length_c 16.5267(6)
_cell_measurement_reflns_used 9971
_cell_measurement_temperature 296(2)
_cell_measurement_theta_max 25.39
_cell_measurement_theta_min 2.40
_cell_volume 1785.99(11)
_computing_cell_refinement 'APEX2 v2014.1-1(Bruker, 2014)'
_computing_data_collection 'APEX2 v2014.1-1(Bruker, 2014)'
_computing_data_reduction 'SAINT V8.34A (Bruker, 2014)'
_computing_molecular_graphics 'XP V 5.1 (Bruker, 1998)'
_computing_structure_refinement 'SHELXL-2014/7 (Sheldrick, 2014)'
_computing_structure_solution 'SHELXS-2012 (Bruker, 2013)'
_diffrn_ambient_temperature 296(2)
_diffrn_detector_area_resol_mean 0.83
_diffrn_measured_fraction_theta_full 0.996
_diffrn_measured_fraction_theta_max 0.994
_diffrn_measurement_device_type 'Bruker D8 Venture \k-geometry diffractometer 208039-01'
_diffrn_measurement_method '\f and \w scans'
_diffrn_radiation_type MoK\a
_diffrn_radiation_wavelength 0.71073
_diffrn_reflns_av_R_equivalents 0.0317
_diffrn_reflns_av_unetI/netI 0.0293
_diffrn_reflns_Laue_measured_fraction_full 0.996
_diffrn_reflns_Laue_measured_fraction_max 0.994
_diffrn_reflns_limit_h_max 16
_diffrn_reflns_limit_h_min -16
_diffrn_reflns_limit_k_max 8
_diffrn_reflns_limit_k_min -10
_diffrn_reflns_limit_l_max 19
_diffrn_reflns_limit_l_min -19
_diffrn_reflns_number 13978
_diffrn_reflns_point_group_measured_fraction_full 0.996
_diffrn_reflns_point_group_measured_fraction_max 0.994
_diffrn_reflns_theta_full 25.242
_diffrn_reflns_theta_max 25.390
_diffrn_reflns_theta_min 2.497
_exptl_absorpt_coefficient_mu 0.083
_exptl_absorpt_correction_type none
_exptl_crystal_colour colourless
_exptl_crystal_density_diffrn 1.288
_exptl_crystal_description Prism
_exptl_crystal_F_000 736
_exptl_crystal_recrystallization_method 'Liquid-Liquid diffusion: Dichloromethane-Acetone'
_exptl_crystal_size_max 0.256
_exptl_crystal_size_mid 0.176
_exptl_crystal_size_min 0.087
_refine_diff_density_max 0.139
_refine_diff_density_min -0.151
_refine_diff_density_rms 0.033
_refine_ls_extinction_method none
_refine_ls_goodness_of_fit_ref 1.040
_refine_ls_hydrogen_treatment constr
_refine_ls_matrix_type full
_refine_ls_number_parameters 238
_refine_ls_number_reflns 3275
_refine_ls_number_restraints 0
_refine_ls_restrained_S_all 1.040
_refine_ls_R_factor_all 0.0499
_refine_ls_R_factor_gt 0.0409
_refine_ls_shift/su_max 0.000
_refine_ls_shift/su_mean 0.000
_refine_ls_structure_factor_coef Fsqd
_refine_ls_weighting_details 'w=1/[\s^2^(Fo^2^)+(0.0511P)^2^+0.3679P] where P=(Fo^2^+2Fc^2^)/3'
_refine_ls_weighting_scheme calc
_refine_ls_wR_factor_gt 0.1019
_refine_ls_wR_factor_ref 0.1081
_reflns_Friedel_coverage 0.000
_reflns_number_gt 2711
_reflns_number_total 3275
_reflns_threshold_expression 'I > 2\s(I)'
_cod_data_source_file c6ob02266a2.cif
_cod_data_source_block 399MGL15
_cod_depositor_comments
;
The following automatic conversions were performed:

'_chemical_melting_point' value '201-204' was changed to '202.5(15)'
- the average value was taken and precision was estimated.

Automatic conversion script
Id: cif_fix_values 4268 2015-11-12 08:31:59Z antanas 
;
_cod_database_code 7155430
_shelx_shelxl_version_number 2014/7
_shelx_space_group_comment
; 
The symmetry employed for this shelxl refinement is uniquely defined 
by the following loop, which should always be used as a source of 
symmetry information in preference to the above space-group names. 
They are only intended as comments. 
;
_shelx_estimated_absorpt_t_min 0.979
_shelx_estimated_absorpt_t_max 0.993

loop_
_space_group_symop_operation_xyz
'x, y, z'
'-x+1/2, y+1/2, -z+1/2'
'-x, -y, -z'
'x-1/2, -y-1/2, z-1/2'

loop_
_atom_site_label
_atom_site_type_symbol
_atom_site_fract_x
_atom_site_fract_y
_atom_site_fract_z
_atom_site_U_iso_or_equiv
_atom_site_adp_type
_atom_site_occupancy
_atom_site_site_symmetry_order
_atom_site_calc_flag
_atom_site_refinement_flags_posn
_atom_site_refinement_flags_adp
O1 O 0.16268(9) 0.26249(14) -0.11421(7) 0.0644(3) Uani 1 1 d . .
O2 O 0.35756(8) -0.27080(12) -0.07016(6) 0.0509(3) Uani 1 1 d . .
N1 N 0.30339(9) 0.27252(14) 0.02001(7) 0.0445(3) Uani 1 1 d . .
C2 C 0.23541(11) 0.19459(18) -0.05522(9) 0.0455(3) Uani 1 1 d . .
C3 C 0.24860(10) 0.01875(17) -0.06397(8) 0.0409(3) Uani 1 1 d . .
H3 H 0.2421 -0.0006 -0.1246 0.049 Uiso 1 1 calc R U
N4 N 0.35212(8) -0.03456(13) -0.00213(6) 0.0385(3) Uani 1 1 d . .
C5 C 0.39504(10) -0.17743(16) -0.00798(8) 0.0383(3) Uani 1 1 d . .
C5A C 0.49145(9) -0.19089(16) 0.07511(8) 0.0384(3) Uani 1 1 d . .
C6 C 0.56212(10) -0.31486(18) 0.10317(9) 0.0466(3) Uani 1 1 d . .
H6 H 0.5535 -0.4033 0.0674 0.056 Uiso 1 1 calc R U
C7 C 0.64558(11) -0.3029(2) 0.18566(10) 0.0552(4) Uani 1 1 d . .
H7 H 0.6939 -0.3848 0.2065 0.066 Uiso 1 1 calc R U
C8 C 0.65809(11) -0.1702(2) 0.23775(10) 0.0583(4) Uani 1 1 d . .
H8 H 0.7151 -0.1646 0.2932 0.070 Uiso 1 1 calc R U
C9 C 0.58849(11) -0.04576(19) 0.20989(9) 0.0505(4) Uani 1 1 d . .
H9 H 0.5983 0.0427 0.2458 0.061 Uiso 1 1 calc R U
C9A C 0.50304(10) -0.05540(16) 0.12664(8) 0.0387(3) Uani 1 1 d . .
C9B C 0.41530(9) 0.04950(16) 0.07590(8) 0.0372(3) Uani 1 1 d . .
C10 C 0.39311(10) 0.19969(16) 0.08704(8) 0.0401(3) Uani 1 1 d . .
C11 C 0.28496(14) 0.44325(18) 0.02551(11) 0.0575(4) Uani 1 1 d . .
H11A H 0.2413 0.4820 -0.0340 0.069 Uiso 1 1 calc R U
H11B H 0.3516 0.4980 0.0464 0.069 Uiso 1 1 calc R U
C12 C 0.16205(11) -0.07802(19) -0.05237(10) 0.0513(4) Uani 1 1 d . .
H12 H 0.1796 -0.1897 -0.0535 0.062 Uiso 1 1 calc R U
C13 C 0.15980(15) -0.0480(2) 0.03742(12) 0.0716(5) Uani 1 1 d . .
H13A H 0.1380 0.0587 0.0396 0.107 Uiso 1 1 calc R U
H13B H 0.2286 -0.0642 0.0843 0.107 Uiso 1 1 calc R U
H13C H 0.1113 -0.1195 0.0451 0.107 Uiso 1 1 calc R U
C14 C 0.05421(12) -0.0523(2) -0.12950(13) 0.0751(5) Uani 1 1 d . .
H14A H 0.0044 -0.1229 -0.1232 0.113 Uiso 1 1 calc R U
H14B H 0.0582 -0.0726 -0.1851 0.113 Uiso 1 1 calc R U
H14C H 0.0323 0.0548 -0.1286 0.113 Uiso 1 1 calc R U
C15 C 0.46120(13) 0.29734(18) 0.16477(10) 0.0561(4) Uani 1 1 d . .
H15A H 0.5135 0.2315 0.2083 0.084 Uiso 1 1 calc R U
H15B H 0.4192 0.3458 0.1910 0.084 Uiso 1 1 calc R U
H15C H 0.4948 0.3777 0.1452 0.084 Uiso 1 1 calc R U
C16 C 0.23332(13) 0.48352(19) 0.08623(11) 0.0573(4) Uani 1 1 d . .
C17 C 0.28037(18) 0.5857(2) 0.15677(13) 0.0821(6) Uani 1 1 d . .
H17 H 0.3452 0.6297 0.1675 0.098 Uiso 1 1 calc R U
C18 C 0.2319(3) 0.6237(3) 0.21212(16) 0.1096(9) Uani 1 1 d . .
H18 H 0.2641 0.6931 0.2595 0.132 Uiso 1 1 calc R U
C19 C 0.1375(3) 0.5595(4) 0.1968(2) 0.1160(10) Uani 1 1 d . .
H19 H 0.1058 0.5834 0.2346 0.139 Uiso 1 1 calc R U
C20 C 0.0889(2) 0.4603(3) 0.1266(2) 0.1069(8) Uani 1 1 d . .
H20 H 0.0237 0.4181 0.1159 0.128 Uiso 1 1 calc R U
C21 C 0.13628(16) 0.4219(2) 0.07096(15) 0.0795(6) Uani 1 1 d . .
H21 H 0.1026 0.3542 0.0230 0.095 Uiso 1 1 calc R U

loop_
_atom_site_aniso_label
_atom_site_aniso_U_11
_atom_site_aniso_U_22
_atom_site_aniso_U_33
_atom_site_aniso_U_23
_atom_site_aniso_U_13
_atom_site_aniso_U_12
O1 0.0593(7) 0.0647(7) 0.0563(6) 0.0196(5) 0.0119(5) 0.0159(6)
O2 0.0489(6) 0.0510(6) 0.0449(5) -0.0115(5) 0.0124(4) -0.0055(5)
N1 0.0505(7) 0.0401(7) 0.0444(6) 0.0057(5) 0.0215(5) 0.0032(5)
C2 0.0436(7) 0.0523(9) 0.0404(7) 0.0109(6) 0.0177(6) 0.0043(6)
C3 0.0356(7) 0.0510(8) 0.0315(6) 0.0031(6) 0.0098(5) 0.0028(6)
N4 0.0337(5) 0.0425(6) 0.0330(5) -0.0002(5) 0.0080(4) -0.0004(5)
C5 0.0354(7) 0.0418(7) 0.0372(7) -0.0004(6) 0.0147(5) -0.0046(6)
C5A 0.0328(6) 0.0428(7) 0.0395(7) 0.0033(6) 0.0153(6) -0.0040(6)
C6 0.0412(7) 0.0464(8) 0.0531(8) 0.0062(6) 0.0208(7) 0.0011(6)
C7 0.0400(8) 0.0589(10) 0.0601(9) 0.0177(8) 0.0148(7) 0.0078(7)
C8 0.0402(8) 0.0728(11) 0.0463(8) 0.0133(8) 0.0032(7) -0.0030(8)
C9 0.0437(8) 0.0568(9) 0.0405(7) 0.0002(6) 0.0077(6) -0.0067(7)
C9A 0.0338(6) 0.0438(8) 0.0363(6) 0.0033(6) 0.0128(5) -0.0058(6)
C9B 0.0350(7) 0.0420(8) 0.0322(6) -0.0003(5) 0.0118(5) -0.0051(6)
C10 0.0422(7) 0.0416(8) 0.0379(7) 0.0024(5) 0.0183(6) -0.0038(6)
C11 0.0730(10) 0.0401(9) 0.0624(9) 0.0101(7) 0.0316(8) 0.0058(7)
C12 0.0387(7) 0.0535(9) 0.0580(9) 0.0034(7) 0.0168(7) -0.0021(7)
C13 0.0699(11) 0.0832(13) 0.0744(11) 0.0143(10) 0.0429(10) -0.0053(10)
C14 0.0384(8) 0.0927(14) 0.0813(12) 0.0017(10) 0.0127(8) -0.0041(9)
C15 0.0607(9) 0.0469(9) 0.0542(9) -0.0077(7) 0.0180(8) -0.0079(7)
C16 0.0683(10) 0.0436(9) 0.0599(9) 0.0076(7) 0.0271(8) 0.0150(8)
C17 0.0926(14) 0.0651(12) 0.0825(13) -0.0137(10) 0.0313(11) 0.0120(11)
C18 0.145(2) 0.0975(19) 0.0838(15) -0.0198(13) 0.0457(17) 0.0299(18)
C19 0.158(3) 0.103(2) 0.124(2) 0.0000(17) 0.095(2) 0.036(2)
C20 0.1124(19) 0.0918(17) 0.153(2) -0.0019(17) 0.0919(19) 0.0155(15)
C21 0.0780(13) 0.0676(12) 0.1008(15) -0.0075(10) 0.0455(12) 0.0081(10)

loop_
_atom_type_symbol
_atom_type_description
_atom_type_scat_dispersion_real
_atom_type_scat_dispersion_imag
_atom_type_scat_source
C C 0.0033 0.0016 'International Tables Vol C Tables 4.2.6.8 and 6.1.1.4'
H H 0.0000 0.0000 'International Tables Vol C Tables 4.2.6.8 and 6.1.1.4'
N N 0.0061 0.0033 'International Tables Vol C Tables 4.2.6.8 and 6.1.1.4'
O O 0.0106 0.0060 'International Tables Vol C Tables 4.2.6.8 and 6.1.1.4'

loop_
_geom_angle_atom_site_label_1
_geom_angle_atom_site_label_2
_geom_angle_atom_site_label_3
_geom_angle
C2 N1 C10 123.05(12)
C2 N1 C11 116.88(12)
C10 N1 C11 119.86(12)
O1 C2 N1 121.63(14)
O1 C2 C3 118.88(13)
N1 C2 C3 119.46(12)
N4 C3 C2 111.42(11)
N4 C3 C12 110.86(11)
C2 C3 C12 112.01(12)
N4 C3 H3 107.4
C2 C3 H3 107.4
C12 C3 H3 107.4
C5 N4 C9B 112.53(10)
C5 N4 C3 124.33(11)
C9B N4 C3 122.86(11)
O2 C5 N4 125.56(12)
O2 C5 C5A 129.25(13)
N4 C5 C5A 105.19(11)
C6 C5A C9A 122.47(12)
C6 C5A C5 128.30(13)
C9A C5A C5 109.21(11)
C7 C6 C5A 117.86(14)
C7 C6 H6 121.1
C5A C6 H6 121.1
C6 C7 C8 120.50(14)
C6 C7 H7 119.8
C8 C7 H7 119.8
C9 C8 C7 121.94(13)
C9 C8 H8 119.0
C7 C8 H8 119.0
C8 C9 C9A 118.61(14)
C8 C9 H9 120.7
C9A C9 H9 120.7
C9 C9A C5A 118.62(13)
C9 C9A C9B 134.11(13)
C5A C9A C9B 107.28(11)
C10 C9B N4 120.73(12)
C10 C9B C9A 133.34(12)
N4 C9B C9A 105.66(11)
C9B C10 N1 119.12(12)
C9B C10 C15 122.96(13)
N1 C10 C15 117.86(12)
N1 C11 C16 114.15(12)
N1 C11 H11A 108.7
C16 C11 H11A 108.7
N1 C11 H11B 108.7
C16 C11 H11B 108.7
H11A C11 H11B 107.6
C13 C12 C14 111.53(14)
C13 C12 C3 112.04(13)
C14 C12 C3 112.15(13)
C13 C12 H12 106.9
C14 C12 H12 106.9
C3 C12 H12 106.9
C12 C13 H13A 109.5
C12 C13 H13B 109.5
H13A C13 H13B 109.5
C12 C13 H13C 109.5
H13A C13 H13C 109.5
H13B C13 H13C 109.5
C12 C14 H14A 109.5
C12 C14 H14B 109.5
H14A C14 H14B 109.5
C12 C14 H14C 109.5
H14A C14 H14C 109.5
H14B C14 H14C 109.5
C10 C15 H15A 109.5
C10 C15 H15B 109.5
H15A C15 H15B 109.5
C10 C15 H15C 109.5
H15A C15 H15C 109.5
H15B C15 H15C 109.5
C17 C16 C21 118.46(18)
C17 C16 C11 120.80(17)
C21 C16 C11 120.71(16)
C16 C17 C18 120.6(2)
C16 C17 H17 119.7
C18 C17 H17 119.7
C19 C18 C17 119.9(2)
C19 C18 H18 120.0
C17 C18 H18 120.0
C18 C19 C20 120.3(2)
C18 C19 H19 119.8
C20 C19 H19 119.8
C19 C20 C21 120.2(3)
C19 C20 H20 119.9
C21 C20 H20 119.9
C16 C21 C20 120.4(2)
C16 C21 H21 119.8
C20 C21 H21 119.8

loop_
_geom_bond_atom_site_label_1
_geom_bond_atom_site_label_2
_geom_bond_distance
O1 C2 1.2187(16)
O2 C5 1.2255(15)
N1 C2 1.3751(18)
N1 C10 1.4211(17)
N1 C11 1.4793(19)
C2 C3 1.516(2)
C3 N4 1.4532(16)
C3 C12 1.5462(19)
C3 H3 0.9800
N4 C5 1.3744(17)
N4 C9B 1.4110(16)
C5 C5A 1.4710(17)
C5A C6 1.3847(19)
C5A C9A 1.3974(19)
C6 C7 1.376(2)
C6 H6 0.9300
C7 C8 1.382(2)
C7 H7 0.9300
C8 C9 1.379(2)
C8 H8 0.9300
C9 C9A 1.3951(18)
C9 H9 0.9300
C9A C9B 1.4637(18)
C9B C10 1.3415(19)
C10 C15 1.4872(19)
C11 C16 1.506(2)
C11 H11A 0.9700
C11 H11B 0.9700
C12 C13 1.519(2)
C12 C14 1.530(2)
C12 H12 0.9800
C13 H13A 0.9600
C13 H13B 0.9600
C13 H13C 0.9600
C14 H14A 0.9600
C14 H14B 0.9600
C14 H14C 0.9600
C15 H15A 0.9600
C15 H15B 0.9600
C15 H15C 0.9600
C16 C17 1.376(2)
C16 C21 1.382(3)
C17 C18 1.391(3)
C17 H17 0.9300
C18 C19 1.357(4)
C18 H18 0.9300
C19 C20 1.360(4)
C19 H19 0.9300
C20 C21 1.383(3)
C20 H20 0.9300
C21 H21 0.9300

loop_
_geom_torsion_atom_site_label_1
_geom_torsion_atom_site_label_2
_geom_torsion_atom_site_label_3
_geom_torsion_atom_site_label_4
_geom_torsion
C10 N1 C2 O1 -175.48(13)
C11 N1 C2 O1 -0.8(2)
C10 N1 C2 C3 6.63(19)
C11 N1 C2 C3 -178.65(12)
O1 C2 C3 N4 164.64(12)
N1 C2 C3 N4 -17.40(17)
O1 C2 C3 C12 -70.53(16)
N1 C2 C3 C12 107.42(14)
C2 C3 N4 C5 -164.74(11)
C12 C3 N4 C5 69.79(16)
C2 C3 N4 C9B 21.75(17)
C12 C3 N4 C9B -103.71(14)
C9B N4 C5 O2 -177.77(12)
C3 N4 C5 O2 8.1(2)
C9B N4 C5 C5A 2.91(14)
C3 N4 C5 C5A -171.19(11)
O2 C5 C5A C6 -1.1(2)
N4 C5 C5A C6 178.17(13)
O2 C5 C5A C9A 180.00(13)
N4 C5 C5A C9A -0.71(13)
C9A C5A C6 C7 0.9(2)
C5 C5A C6 C7 -177.81(12)
C5A C6 C7 C8 -0.6(2)
C6 C7 C8 C9 0.1(2)
C7 C8 C9 C9A 0.2(2)
C8 C9 C9A C5A 0.1(2)
C8 C9 C9A C9B 179.94(14)
C6 C5A C9A C9 -0.71(19)
C5 C5A C9A C9 178.25(12)
C6 C5A C9A C9B 179.44(12)
C5 C5A C9A C9B -1.59(14)
C5 N4 C9B C10 170.98(12)
C3 N4 C9B C10 -14.82(19)
C5 N4 C9B C9A -3.89(14)
C3 N4 C9B C9A 170.31(11)
C9 C9A C9B C10 9.5(3)
C5A C9A C9B C10 -170.70(14)
C9 C9A C9B N4 -176.58(14)
C5A C9A C9B N4 3.24(13)
N4 C9B C10 N1 1.48(19)
C9A C9B C10 N1 174.68(13)
N4 C9B C10 C15 -175.48(12)
C9A C9B C10 C15 -2.3(2)
C2 N1 C10 C9B 2.20(19)
C11 N1 C10 C9B -172.37(12)
C2 N1 C10 C15 179.31(12)
C11 N1 C10 C15 4.74(18)
C2 N1 C11 C16 102.70(16)
C10 N1 C11 C16 -82.40(17)
N4 C3 C12 C13 66.91(16)
C2 C3 C12 C13 -58.22(16)
N4 C3 C12 C14 -166.76(13)
C2 C3 C12 C14 68.10(17)
N1 C11 C16 C17 122.71(17)
N1 C11 C16 C21 -59.0(2)
C21 C16 C17 C18 1.0(3)
C11 C16 C17 C18 179.35(18)
C16 C17 C18 C19 0.2(4)
C17 C18 C19 C20 -1.3(4)
C18 C19 C20 C21 1.1(4)
C17 C16 C21 C20 -1.2(3)
C11 C16 C21 C20 -179.52(18)
C19 C20 C21 C16 0.2(4)
